data_4064153
loop_
_publ_author_name
'Reichmann, Bernhard'
'Drexler, Matthias'
'Weibert, Bernhard'
'Szesni, Normen'
'Strittmatter, Tobias'
'Fischer, Helmut'

_publ_section_title
;
 Amino-Substituted Butatrienes: Unusual \h1Ligands Formed by an Unusual
 Reaction&#x2020;
;
_journal_issue 5
_journal_name_full Organometallics
_journal_page_first 1215
_journal_paper_doi 10.1021/om101163j
_journal_volume 30
_journal_year 2011
_chemical_formula_moiety 'C17 H22 N2 O5 W'
_chemical_formula_sum 'C17 H22 N2 O5 W'
_chemical_formula_weight 518.22
_chemical_name_systematic
; 
 ? 
;
_space_group_IT_number 2
_symmetry_cell_setting triclinic
_symmetry_space_group_name_Hall '-P 1'
_symmetry_space_group_name_H-M 'P -1'
_atom_sites_solution_hydrogens geom
_atom_sites_solution_primary heavy
_atom_sites_solution_secondary difmap
_audit_creation_method SHELXL-97
_cell_angle_alpha 96.62(3)
_cell_angle_beta 102.75(3)
_cell_angle_gamma 112.00(3)
_cell_formula_units_Z 2
_cell_length_a 8.9841(18)
_cell_length_b 9.3610(19)
_cell_length_c 12.898(3)
_cell_measurement_reflns_used 28743
_cell_measurement_temperature 100(2)
_cell_measurement_theta_max 27.26
_cell_measurement_theta_min 1.75
_cell_volume 957.1(5)
_computing_cell_refinement 'STOE X-AREA'
_computing_data_collection 'STOE X-AREA'
_computing_data_reduction 'STOE X-RED'
_computing_structure_refinement 'SHELXL-97 (Sheldrick, 1997)'
_computing_structure_solution 'SHELXS-97 (Sheldrick, 1990)'
_diffrn_ambient_temperature 100(2)
_diffrn_detector_area_resol_mean 6.67
_diffrn_measured_fraction_theta_full 0.971
_diffrn_measured_fraction_theta_max 0.971
_diffrn_measurement_device_type 'STOE IPDS 2T'
_diffrn_measurement_method 'rotation method'
_diffrn_radiation_monochromator graphite
_diffrn_radiation_source 'fine-focus sealed tube'
_diffrn_radiation_type MoK\a
_diffrn_radiation_wavelength 0.71073
_diffrn_reflns_av_R_equivalents 0.0852
_diffrn_reflns_av_sigmaI/netI 0.0605
_diffrn_reflns_limit_h_max 11
_diffrn_reflns_limit_h_min -11
_diffrn_reflns_limit_k_max 11
_diffrn_reflns_limit_k_min -11
_diffrn_reflns_limit_l_max 16
_diffrn_reflns_limit_l_min -16
_diffrn_reflns_number 12736
_diffrn_reflns_theta_full 26.81
_diffrn_reflns_theta_max 26.81
_diffrn_reflns_theta_min 2.40
_exptl_absorpt_coefficient_mu 6.062
_exptl_absorpt_correction_T_max 0.6847
_exptl_absorpt_correction_T_min 0.3944
_exptl_absorpt_correction_type integration
_exptl_crystal_colour yellow
_exptl_crystal_density_diffrn 1.798
_exptl_crystal_density_method 'not measured'
_exptl_crystal_description block
_exptl_crystal_F_000 504
_exptl_crystal_size_max 0.4
_exptl_crystal_size_mid 0.3
_exptl_crystal_size_min 0.2
_refine_diff_density_max 2.024
_refine_diff_density_min -2.474
_refine_diff_density_rms 0.160
_refine_ls_extinction_method none
_refine_ls_goodness_of_fit_ref 1.040
_refine_ls_hydrogen_treatment constr
_refine_ls_matrix_type full
_refine_ls_number_parameters 226
_refine_ls_number_reflns 3978
_refine_ls_number_restraints 0
_refine_ls_restrained_S_all 1.040
_refine_ls_R_factor_all 0.0356
_refine_ls_R_factor_gt 0.0305
_refine_ls_shift/su_max 0.001
_refine_ls_shift/su_mean 0.000
_refine_ls_structure_factor_coef Fsqd
_refine_ls_weighting_details 'calc w=1/[\s^2^(Fo^2^)+(0.0241P)^2^+0.8734P] where P=(Fo^2^+2Fc^2^)/3'
_refine_ls_weighting_scheme calc
_refine_ls_wR_factor_gt 0.0651
_refine_ls_wR_factor_ref 0.0666
_reflns_number_gt 3657
_reflns_number_total 3978
_reflns_threshold_expression >2sigma(I)
_cod_data_source_file om101163j_si_001.cif
_cod_data_source_block brbw10
_cod_depositor_comments
;
The following automatic conversions were performed:

'_atom_sites_solution_primary' value 'Heavy' changed to 'heavy'
according to /home/saulius/struct/CIF-dictionaries/cif_core.dic
dictionary named 'cif_core.dic' version 2.4.1 from 2010-06-29.

Automatic conversion script
Id: cif_fix_values 1715 2011-07-08 13:25:40Z adriana 
;
_cod_original_cell_volume 957.2(3)
_cod_original_sg_symbol_H-M P-1
_cod_database_code 4064153

loop_
_symmetry_equiv_pos_as_xyz
'x, y, z'
'-x, -y, -z'

loop_
_atom_site_label
_atom_site_type_symbol
_atom_site_fract_x
_atom_site_fract_y
_atom_site_fract_z
_atom_site_U_iso_or_equiv
_atom_site_adp_type
_atom_site_occupancy
_atom_site_symmetry_multiplicity
_atom_site_calc_flag
_atom_site_refinement_flags
W1 W 0.86948(2) 0.643142(19) 0.698332(14) 0.01352(7) Uani 1 1 d .
N1 N 1.1962(5) 1.0587(4) 0.7400(3) 0.0158(8) Uani 1 1 d .
O1 O 0.9274(6) 0.3360(4) 0.7423(4) 0.0398(11) Uani 1 1 d .
C1 C 0.9133(6) 0.4487(5) 0.7281(4) 0.0226(10) Uani 1 1 d .
O2 O 0.8330(5) 0.7145(4) 0.9376(3) 0.0342(9) Uani 1 1 d .
C2 C 0.8451(6) 0.6852(5) 0.8505(4) 0.0217(10) Uani 1 1 d .
N2 N 1.3198(5) 0.9165(4) 0.6605(3) 0.0156(8) Uani 1 1 d .
O3 O 0.7586(5) 0.9124(4) 0.6335(3) 0.0255(8) Uani 1 1 d .
C3 C 0.8046(6) 0.8188(5) 0.6602(4) 0.0184(9) Uani 1 1 d .
O4 O 0.9248(5) 0.6189(4) 0.4632(3) 0.0242(8) Uani 1 1 d .
C4 C 0.9066(6) 0.6242(5) 0.5497(4) 0.0167(9) Uani 1 1 d .
O5 O 0.4890(4) 0.4139(4) 0.5961(3) 0.0279(8) Uani 1 1 d .
C5 C 0.6286(6) 0.4989(5) 0.6335(4) 0.0200(10) Uani 1 1 d .
C6 C 1.1521(5) 0.7988(5) 0.7798(4) 0.0134(8) Uani 1 1 d .
C7 C 1.2436(6) 0.7760(5) 0.8643(4) 0.0172(9) Uani 1 1 d .
C8 C 1.3208(6) 0.7408(5) 0.9510(4) 0.0188(9) Uani 1 1 d .
C9 C 1.3370(7) 0.8113(6) 1.0667(5) 0.0273(11) Uani 1 1 d .
H9A H 1.2736 0.7252 1.0986 0.033 Uiso 1 1 calc R
H9B H 1.4564 0.8532 1.1091 0.033 Uiso 1 1 calc R
C10 C 1.2778(7) 0.9414(6) 1.0821(4) 0.0277(11) Uani 1 1 d .
H10A H 1.2949 0.9778 1.1599 0.042 Uiso 1 1 calc R
H10B H 1.1584 0.9011 1.0432 0.042 Uiso 1 1 calc R
H10C H 1.3416 1.0296 1.0532 0.042 Uiso 1 1 calc R
C11 C 1.3993(6) 0.6237(5) 0.9427(4) 0.0222(10) Uani 1 1 d .
H11A H 1.3378 0.5327 0.9714 0.027 Uiso 1 1 calc R
H11B H 1.5160 0.6746 0.9907 0.027 Uiso 1 1 calc R
C12 C 1.4030(7) 0.5612(6) 0.8296(5) 0.0257(11) Uani 1 1 d .
H12A H 1.4565 0.4872 0.8339 0.038 Uiso 1 1 calc R
H12B H 1.4666 0.6494 0.8006 0.038 Uiso 1 1 calc R
H12C H 1.2881 0.5066 0.7814 0.038 Uiso 1 1 calc R
C13 C 1.2278(6) 0.9285(5) 0.7262(4) 0.0146(9) Uani 1 1 d .
C14 C 1.1459(6) 1.1026(5) 0.8348(4) 0.0192(10) Uani 1 1 d .
H14A H 1.1705 1.0447 0.8901 0.029 Uiso 1 1 calc R
H14B H 1.0254 1.0762 0.8128 0.029 Uiso 1 1 calc R
H14C H 1.2080 1.2164 0.8651 0.029 Uiso 1 1 calc R
C15 C 1.1655(6) 1.1383(5) 0.6519(4) 0.0185(9) Uani 1 1 d .
H15A H 1.2027 1.1031 0.5917 0.028 Uiso 1 1 calc R
H15B H 1.2277 1.2527 0.6787 0.028 Uiso 1 1 calc R
H15C H 1.0454 1.1124 0.6261 0.028 Uiso 1 1 calc R
C16 C 1.3253(6) 0.7665(5) 0.6195(4) 0.0221(10) Uani 1 1 d .
H16A H 1.2439 0.6809 0.6414 0.033 Uiso 1 1 calc R
H16B H 1.4380 0.7723 0.6498 0.033 Uiso 1 1 calc R
H16C H 1.2976 0.7459 0.5398 0.033 Uiso 1 1 calc R
C17 C 1.4385(6) 1.0535(5) 0.6323(4) 0.0211(10) Uani 1 1 d .
H17A H 1.4284 1.1494 0.6623 0.032 Uiso 1 1 calc R
H17B H 1.4131 1.0384 0.5529 0.032 Uiso 1 1 calc R
H17C H 1.5530 1.0640 0.6630 0.032 Uiso 1 1 calc R

loop_
_atom_site_aniso_label
_atom_site_aniso_U_11
_atom_site_aniso_U_22
_atom_site_aniso_U_33
_atom_site_aniso_U_23
_atom_site_aniso_U_13
_atom_site_aniso_U_12
W1 0.01183(10) 0.01254(9) 0.01596(10) 0.00288(6) 0.00442(7) 0.00460(7)
N1 0.018(2) 0.0170(17) 0.0158(19) 0.0056(15) 0.0068(16) 0.0093(15)
O1 0.054(3) 0.036(2) 0.056(3) 0.027(2) 0.033(2) 0.032(2)
C1 0.023(3) 0.025(2) 0.024(3) 0.006(2) 0.010(2) 0.011(2)
O2 0.032(2) 0.039(2) 0.025(2) -0.0010(17) 0.0123(18) 0.0071(17)
C2 0.015(2) 0.018(2) 0.026(3) 0.0040(19) 0.003(2) 0.0022(18)
N2 0.0170(19) 0.0129(16) 0.0181(19) 0.0033(14) 0.0064(17) 0.0068(15)
O3 0.027(2) 0.0205(16) 0.033(2) 0.0073(15) 0.0075(17) 0.0148(15)
C3 0.010(2) 0.021(2) 0.021(2) -0.0001(18) 0.0054(19) 0.0030(18)
O4 0.032(2) 0.0263(17) 0.0228(19) 0.0071(15) 0.0091(16) 0.0194(15)
C4 0.018(2) 0.0104(18) 0.016(2) -0.0018(16) -0.0024(19) 0.0050(16)
O5 0.0143(18) 0.0273(17) 0.030(2) 0.0111(16) 0.0001(16) -0.0018(15)
C5 0.023(3) 0.019(2) 0.021(2) 0.0087(19) 0.008(2) 0.0088(19)
C6 0.012(2) 0.0132(18) 0.015(2) 0.0026(16) 0.0037(18) 0.0051(16)
C7 0.011(2) 0.0117(19) 0.025(3) 0.0035(17) 0.0067(19) 0.0008(16)
C8 0.015(2) 0.021(2) 0.021(2) 0.0085(19) 0.005(2) 0.0068(18)
C9 0.025(3) 0.035(3) 0.024(3) 0.009(2) 0.007(2) 0.015(2)
C10 0.025(3) 0.035(3) 0.022(3) 0.002(2) 0.010(2) 0.011(2)
C11 0.019(2) 0.023(2) 0.030(3) 0.012(2) 0.007(2) 0.0128(19)
C12 0.026(3) 0.023(2) 0.033(3) 0.007(2) 0.007(2) 0.016(2)
C13 0.010(2) 0.0149(19) 0.016(2) 0.0033(17) 0.0026(18) 0.0033(16)
C14 0.017(2) 0.018(2) 0.024(2) 0.0020(18) 0.009(2) 0.0091(18)
C15 0.017(2) 0.017(2) 0.025(2) 0.0101(18) 0.009(2) 0.0082(18)
C16 0.025(3) 0.021(2) 0.030(3) 0.005(2) 0.016(2) 0.015(2)
C17 0.017(2) 0.025(2) 0.026(3) 0.009(2) 0.009(2) 0.0097(19)

loop_
_atom_type_symbol
_atom_type_description
_atom_type_scat_dispersion_real
_atom_type_scat_dispersion_imag
_atom_type_scat_source
C C 0.0033 0.0016 'International Tables Vol C Tables 4.2.6.8 and 6.1.1.4'
H H 0.0000 0.0000 'International Tables Vol C Tables 4.2.6.8 and 6.1.1.4'
N N 0.0061 0.0033 'International Tables Vol C Tables 4.2.6.8 and 6.1.1.4'
O O 0.0106 0.0060 'International Tables Vol C Tables 4.2.6.8 and 6.1.1.4'
W W -0.8490 6.8722 'International Tables Vol C Tables 4.2.6.8 and 6.1.1.4'

loop_
_geom_angle_atom_site_label_1
_geom_angle_atom_site_label_2
_geom_angle_atom_site_label_3
_geom_angle
C5 W1 C3 86.71(18)
C5 W1 C4 90.4(2)
C3 W1 C4 84.99(18)
C5 W1 C2 93.5(2)
C3 W1 C2 91.3(2)
C4 W1 C2 174.43(17)
C5 W1 C1 87.9(2)
C3 W1 C1 174.52(19)
C4 W1 C1 93.94(19)
C2 W1 C1 90.2(2)
C5 W1 C6 176.29(16)
C3 W1 C6 96.79(17)
C4 W1 C6 91.20(18)
C2 W1 C6 85.14(18)
C1 W1 C6 88.60(18)
C13 N1 C15 122.9(4)
C13 N1 C14 120.8(4)
C15 N1 C14 114.4(4)
O1 C1 W1 175.9(5)
O2 C2 W1 177.7(4)
C13 N2 C16 122.4(4)
C13 N2 C17 123.4(4)
C16 N2 C17 113.8(4)
O3 C3 W1 175.7(4)
O4 C4 W1 176.6(4)
O5 C5 W1 179.3(4)
C7 C6 C13 120.5(4)
C7 C6 W1 124.6(3)
C13 C6 W1 114.8(3)
C6 C7 C8 173.6(5)
C7 C8 C9 123.5(5)
C7 C8 C11 122.6(5)
C9 C8 C11 113.9(4)
C10 C9 C8 116.9(4)
C10 C9 H9A 108.1
C8 C9 H9A 108.1
C10 C9 H9B 108.1
C8 C9 H9B 108.1
H9A C9 H9B 107.3
C9 C10 H10A 109.5
C9 C10 H10B 109.5
H10A C10 H10B 109.5
C9 C10 H10C 109.5
H10A C10 H10C 109.5
H10B C10 H10C 109.5
C8 C11 C12 116.5(4)
C8 C11 H11A 108.2
C12 C11 H11A 108.2
C8 C11 H11B 108.2
C12 C11 H11B 108.2
H11A C11 H11B 107.3
C11 C12 H12A 109.5
C11 C12 H12B 109.5
H12A C12 H12B 109.5
C11 C12 H12C 109.5
H12A C12 H12C 109.5
H12B C12 H12C 109.5
N2 C13 N1 119.1(4)
N2 C13 C6 121.4(4)
N1 C13 C6 119.4(4)
N1 C14 H14A 109.5
N1 C14 H14B 109.5
H14A C14 H14B 109.5
N1 C14 H14C 109.5
H14A C14 H14C 109.5
H14B C14 H14C 109.5
N1 C15 H15A 109.5
N1 C15 H15B 109.5
H15A C15 H15B 109.5
N1 C15 H15C 109.5
H15A C15 H15C 109.5
H15B C15 H15C 109.5
N2 C16 H16A 109.5
N2 C16 H16B 109.5
H16A C16 H16B 109.5
N2 C16 H16C 109.5
H16A C16 H16C 109.5
H16B C16 H16C 109.5
N2 C17 H17A 109.5
N2 C17 H17B 109.5
H17A C17 H17B 109.5
N2 C17 H17C 109.5
H17A C17 H17C 109.5
H17B C17 H17C 109.5

loop_
_geom_bond_atom_site_label_1
_geom_bond_atom_site_label_2
_geom_bond_distance
W1 C5 1.989(5)
W1 C3 2.015(5)
W1 C4 2.017(5)
W1 C2 2.033(5)
W1 C1 2.060(5)
W1 C6 2.318(5)
N1 C13 1.353(6)
N1 C15 1.460(6)
N1 C14 1.462(6)
O1 C1 1.139(6)
O2 C2 1.164(7)
N2 C13 1.330(6)
N2 C16 1.465(5)
N2 C17 1.472(6)
O3 C3 1.156(6)
O4 C4 1.161(6)
O5 C5 1.156(6)
C6 C7 1.303(7)
C6 C13 1.482(6)
C7 C8 1.325(7)
C8 C9 1.513(7)
C8 C11 1.515(6)
C9 C10 1.511(7)
C9 H9A 0.9900
C9 H9B 0.9900
C10 H10A 0.9800
C10 H10B 0.9800
C10 H10C 0.9800
C11 C12 1.519(7)
C11 H11A 0.9900
C11 H11B 0.9900
C12 H12A 0.9800
C12 H12B 0.9800
C12 H12C 0.9800
C14 H14A 0.9800
C14 H14B 0.9800
C14 H14C 0.9800
C15 H15A 0.9800
C15 H15B 0.9800
C15 H15C 0.9800
C16 H16A 0.9800
C16 H16B 0.9800
C16 H16C 0.9800
C17 H17A 0.9800
C17 H17B 0.9800
C17 H17C 0.9800
